data_7133137
loop_
_publ_author_name
'D'Arpino, Alexander A'
'Wolczanski, Peter T.'
'MacMillan, Samantha N.'
'Cundari, Thomas R.'
'Krumov, Mihail R.'

_publ_section_title
;
 Reduction of (pddi)Cr reveals redox noninnocence <i>via</i> C-C bond
 formation amidst competing electrophilicity:
 [(cpta)CrMe<sub><i>n</i></sub>]<sup>-</sup> (<i>n</i> = 0, 1) and
 [(pta)Cr]<sup/>.
;
_journal_issue 53
_journal_name_full 'Chemical communications (Cambridge, England)'
_journal_page_first 6785
_journal_page_last 6788
_journal_paper_doi 10.1039/d4cc01690d
_journal_volume 60
_journal_year 2024
_chemical_formula_moiety 'C41 H52 Cr N4, C16 H32 Li O4, C4 H8 O'
_chemical_formula_sum 'C61 H92 Cr Li N4 O5'
_chemical_formula_weight 1020.32
_chemical_properties_physical Air-sensitive,Moisture-sensitive
_space_group_crystal_system triclinic
_space_group_IT_number 2
_space_group_name_Hall '-P 1'
_space_group_name_H-M_alt 'P -1'
_atom_sites_solution_hydrogens geom
_atom_sites_solution_primary dual
_audit_creation_date 2023-06-02
_audit_creation_method
;
Olex2 1.5-ac5-024
(compiled 2022.04.12 svn.rca3783a0 for Rigaku Oxford Diffraction, GUI svn.r6498)
;
_audit_update_record
;
2024-04-05 deposited with the CCDC.	2024-06-02 downloaded from the CCDC.
;
_cell_angle_alpha 69.5230(10)
_cell_angle_beta 76.2320(10)
_cell_angle_gamma 65.5100(10)
_cell_formula_units_Z 2
_cell_length_a 12.36550(10)
_cell_length_b 14.1523(2)
_cell_length_c 19.2237(3)
_cell_measurement_reflns_used 34425
_cell_measurement_temperature 100
_cell_measurement_theta_max 79.6410
_cell_measurement_theta_min 2.4570
_cell_volume 2850.94(7)
_computing_cell_refinement 'CrysAlisPro 1.171.42.89a (Rigaku OD, 2023)'
_computing_data_collection 'CrysAlisPro 1.171.42.89a (Rigaku OD, 2023)'
_computing_data_reduction 'CrysAlisPro 1.171.42.89a (Rigaku OD, 2023)'
_computing_molecular_graphics 'Olex2 1.5-ac5-024 (Dolomanov et al., 2009)'
_computing_publication_material 'Olex2 1.5-ac5-024 (Dolomanov et al., 2009)'
_computing_structure_refinement 'SHELXL 2016/6 (Sheldrick, 2015)'
_computing_structure_solution 'SHELXT 2014/5 (Sheldrick, 2014)'
_diffrn_ambient_environment N~2~
_diffrn_ambient_temperature 100
_diffrn_detector 'Hybrid Pixel Array Detector'
_diffrn_detector_area_resol_mean 10.0000
_diffrn_detector_type HyPix
_diffrn_measured_fraction_theta_full 1.000
_diffrn_measured_fraction_theta_max 0.992
_diffrn_measurement_details
;
List of Runs (angles in degrees, time in seconds):

  # Type    Start    End  Width  t~exp~   \w     \q     \k     \f   Frames
#--------------------------------------------------------------------------
  1  \w    -67.00  11.00   0.50    1.07    --  -48.20  97.00-100.00  156
  2  \w     -6.00  44.00   0.50    1.07    --   48.20 -97.00 151.00  100
  3  \w   -147.00-122.00   0.50    4.27    --  -90.00 -97.00 151.00   50
  4  \w    -74.00 -49.00   0.50    4.27    --  -90.00  97.00-100.00   50
  5  \w     41.00 104.00   0.50    4.27    --  111.50 -97.00 151.00  126
  6  \w    123.00 149.00   0.50    4.27    --  111.50  97.00-100.00   52
  7  \w    -17.00  25.00   0.50    1.07    --  -48.20  19.00 -30.00   84
  8  \w    -61.00  21.00   0.50    1.07    --  -48.20  57.00  90.00  164
  9  \w    -61.00  22.00   0.50    1.07    --  -48.20  57.00-150.00  166
 10  \w    -62.00  23.00   0.50    1.07    --  -48.20  57.00   0.00  170
 11  \w    -84.00 -34.00   0.50    1.07    --  -48.20 -57.00-180.00  100
 12  \w    -46.00 -21.00   0.50    4.27    --  -90.00  45.00 -90.00   50
 13  \w    -51.00 -26.00   0.50    4.27    --  -90.00  45.00  60.00   50
 14  \w    -50.00 -19.00   0.50    4.27    --  -90.00  45.00 120.00   62
 15  \w    130.00 156.00   0.50    4.27    --  111.50  45.00  60.00   52
 16  \w     58.00 102.00   0.50    4.27    --  111.50 -94.00  60.00   88
 17  \w    101.00 135.00   0.50    4.27    --  111.50  31.00  34.65   68
 18  \w     46.00 105.00   0.50    4.27    --  111.50 -94.00-120.00  118
 19  \w     91.00 128.00   0.50    4.27    --  111.50  77.00 -60.00   74
 20  \w    134.00 178.00   0.50    4.27    --  111.50  77.00 -60.00   88
 21  \w     41.00  68.00   0.50    4.27    --  111.50 -61.00-150.00   54
 22  \w     40.00 102.00   0.50    4.27    --  111.50 -94.00 120.00  124
 23  \w     41.00  70.00   0.50    4.27    --  111.50 -61.00  60.00   58
 24  \w     80.00 105.00   0.50    4.27    --  111.50 -94.00 -90.00   50
 25  \w     78.00 104.00   0.50    4.27    --  111.50 -94.00  30.00   52
 26  \w    103.00 171.00   0.50    4.27    --  111.50  30.00 -60.00  136
 27  \w     41.00  66.00   0.50    4.27    --  111.50 -61.00 150.00   50
 28  \w    102.00 132.00   0.50    4.27    --  111.50  30.00-150.00   60
 29  \w    103.00 140.00   0.50    4.27    --  111.50  15.00-180.00   74
 30  \w    116.00 142.00   0.50    4.27    --  111.50  45.00 150.00   52
 31  \w     82.00 107.00   0.50    4.27    --  111.50-125.00 -30.00   50
 32  \w    103.00 133.00   0.50    4.27    --  111.50  30.00-120.00   60
 33  \w     97.00 177.00   0.50    4.27    --  111.50  77.00  60.00  160
 34  \w     78.00 104.00   0.50    4.27    --  111.50 -94.00 -30.00   52
 35  \w     46.00  71.00   0.50    4.27    --  111.50 -62.00-120.72   50
 36  \w     40.00  82.00   0.50    4.27    --  111.50 -77.00-180.00   84
 37  \w     49.00  99.00   0.50    4.27    --  111.50 -94.00   0.00  100
 38  \w    142.00 173.00   0.50    4.27    --  111.50 112.00  63.98   62
 39  \w     74.00 106.00   0.50    4.27    --  111.50-100.00-125.94   64
 40  \w     46.00  72.00   0.50    4.27    --  111.50 -94.00 -90.00   52
 41  \w    103.00 136.00   0.50    4.27    --  111.50 112.00  63.98   66
 42  \w     40.00  69.00   0.50    4.27    --  111.50 -61.00 -60.00   58
 43  \w     78.00 107.00   0.50    4.27    --  111.50-105.00 -37.61   58
 44  \w     99.00 163.00   0.50    4.27    --  111.50  61.00 -30.00  128
 45  \w     96.00 122.00   0.50    4.27    --  111.50-138.00 171.16   52
 46  \w    141.00 167.00   0.50    4.27    --  111.50 125.00 120.00   52
 47  \w     75.00 101.00   0.50    4.27    --  111.50 -77.00   0.00   52
 48  \w     40.00  71.00   0.50    4.27    --  111.50 -61.00  30.00   62
 49  \w     41.00  67.00   0.50    4.27    --  111.50-100.00-125.94   52
 50  \w     41.00  77.00   0.50    4.27    --  111.50 -81.00  34.75   72
 51  \w     96.00 121.00   0.50    4.27    --  111.50 -81.00  34.75   50
 52  \w     48.00  97.00   0.50    4.27    --  111.50 -77.00-150.00   98
 53  \w     40.00  68.00   0.50    4.27    --  111.50 -77.00   0.00   56
 54  \w     54.00  79.00   0.50    4.27    --  111.50 -84.00-138.71   50
 55  \w    149.00 175.00   0.50    4.27    --  111.50  15.00-180.00   52
 56  \w     45.00  70.00   0.50    4.27    --  111.50 -77.00  90.00   50
 57  \w     92.00 118.00   0.50    4.27    --  111.50 -88.00 152.60   52
 58  \w     41.00  87.00   0.50    4.27    --  111.50-131.00 -71.23   92
 59  \w     41.00  67.00   0.50    4.27    --  111.50 -61.00   0.00   52
 60  \w    119.00 145.00   0.50    4.27    --  111.50  73.00  70.38   52
 61  \w     44.00  70.00   0.50    4.27    --  111.50 -77.00 120.00   52
 62  \w     62.00 101.00   0.50    4.27    --  111.50 -94.00  90.00   78
 63  \w     42.00  68.00   0.50    4.27    --  111.50-109.00-153.60   52
 64  \w     74.00 106.00   0.50    4.27    --  111.50-109.00-153.60   64
 65  \w    101.00 150.00   0.50    4.27    --  111.50  15.00-120.00   98
 66  \w    106.00 146.00   0.50    4.27    --  111.50  61.00-120.00   80
 67  \w    105.00 170.00   0.50    4.27    --  111.50  77.00  30.00  130
 68  \w     71.00  97.00   0.50    4.27    --  111.50 -81.00  59.18   52
 69  \w     42.00  68.00   0.50    4.27    --  111.50 -61.00-180.00   52
 70  \w     85.00 111.00   0.50    4.27    --  111.50 -84.00-138.71   52
 71  \w     69.00  95.00   0.50    4.27    --  111.50 -77.00-120.00   52
 72  \w     51.00  78.00   0.50    4.27    --  111.50 -77.00 -30.00   54
 73  \w     62.00 102.00   0.50    4.27    --  111.50 -77.00 150.00   80
 74  \w     42.00  68.00   0.50    4.27    --  111.50 -94.00 150.00   52
 75  \w     64.00 111.00   0.50    4.27    --  111.50-125.00  60.00   94
 76  \w     43.00  78.00   0.50    4.27    --  111.50-125.00 150.00   70
 77  \w    127.00 153.00   0.50    4.27    --  111.50  45.00-180.00   52
 78  \w    114.00 140.00   0.50    4.27    --  111.50  45.00 -30.00   52
 79  \w    149.00 177.00   0.50    4.27    --  111.50  15.00-150.00   56
 80  \w    124.00 150.00   0.50    4.27    --  111.50  15.00 -30.00   52
 81  \w    107.00 134.00   0.50    4.27    --  111.50  15.00  60.00   54
 82  \w    117.00 143.00   0.50    4.27    --  111.50  61.00 -90.00   52
 83  \w     80.00 105.00   0.50    4.27    --  111.50 -77.00 -60.00   50
 84  \w    117.00 143.00   0.50    4.27    --  111.50 125.00-180.00   52
 85  \w    114.00 167.00   0.50    4.27    --  111.50 125.00-120.00  106
 86  \w    107.00 163.00   0.50    4.27    --  111.50 125.00 -90.00  112
 87  \w    133.00 159.00   0.50    4.27    --  111.50 125.00   0.00   52
 88  \w     48.00 109.00   0.50    4.27    --  111.50 -82.00 -72.07  122
 89  \w    117.00 165.00   0.50    4.27    --  111.50  30.00   0.00   96
;
_diffrn_measurement_device 'four-circle diffractometer'
_diffrn_measurement_device_type 'XtaLAB Synergy, Dualflex, HyPix'
_diffrn_measurement_method '\w scans'
_diffrn_orient_matrix_type 'CrysAlisPro convention (1999,Acta A55,543-557)'
_diffrn_orient_matrix_UB_11 -0.0352344000
_diffrn_orient_matrix_UB_12 0.0044200000
_diffrn_orient_matrix_UB_13 -0.0730567000
_diffrn_orient_matrix_UB_21 -0.0006990000
_diffrn_orient_matrix_UB_22 0.1161984000
_diffrn_orient_matrix_UB_23 -0.0348485000
_diffrn_orient_matrix_UB_31 0.1331375000
_diffrn_orient_matrix_UB_32 -0.0452077000
_diffrn_orient_matrix_UB_33 -0.0292250000
_diffrn_radiation_monochromator mirror
_diffrn_radiation_probe x-ray
_diffrn_radiation_type 'Cu K\a'
_diffrn_radiation_wavelength 1.54184
_diffrn_reflns_av_R_equivalents 0.0609
_diffrn_reflns_av_unetI/netI 0.0465
_diffrn_reflns_Laue_measured_fraction_full 1.000
_diffrn_reflns_Laue_measured_fraction_max 0.992
_diffrn_reflns_limit_h_max 15
_diffrn_reflns_limit_h_min -14
_diffrn_reflns_limit_k_max 18
_diffrn_reflns_limit_k_min -18
_diffrn_reflns_limit_l_max 24
_diffrn_reflns_limit_l_min -24
_diffrn_reflns_number 66068
_diffrn_reflns_point_group_measured_fraction_full 1.000
_diffrn_reflns_point_group_measured_fraction_max 0.992
_diffrn_reflns_theta_full 67.684
_diffrn_reflns_theta_max 79.809
_diffrn_reflns_theta_min 2.468
_diffrn_source 'micro-focus sealed X-ray tube'
_diffrn_source_type 'PhotonJet (Cu) X-ray Source'
_exptl_absorpt_coefficient_mu 2.039
_exptl_absorpt_correction_T_max 1.000
_exptl_absorpt_correction_T_min 0.437
_exptl_absorpt_correction_type gaussian
_exptl_absorpt_process_details
;
CrysAlisPro 1.171.42.89a (Rigaku Oxford Diffraction, 2023)
Numerical absorption correction based on gaussian integration over
a multifaceted crystal model
Empirical absorption correction using spherical harmonics,
implemented in SCALE3 ABSPACK scaling algorithm.
;
_exptl_crystal_colour 'clear brown'
_exptl_crystal_density_diffrn 1.189
_exptl_crystal_description block
_exptl_crystal_F_000 1106
_exptl_crystal_size_max 0.244
_exptl_crystal_size_mid 0.187
_exptl_crystal_size_min 0.112
_refine_diff_density_max 0.768
_refine_diff_density_min -0.502
_refine_diff_density_rms 0.073
_refine_ls_extinction_method none
_refine_ls_goodness_of_fit_ref 1.048
_refine_ls_hydrogen_treatment constr
_refine_ls_matrix_type full
_refine_ls_number_parameters 659
_refine_ls_number_reflns 12309
_refine_ls_number_restraints 0
_refine_ls_restrained_S_all 1.048
_refine_ls_R_factor_all 0.0563
_refine_ls_R_factor_gt 0.0541
_refine_ls_shift/su_max 0.001
_refine_ls_shift/su_mean 0.000
_refine_ls_structure_factor_coef Fsqd
_refine_ls_weighting_details 'w=1/[\s^2^(Fo^2^)+(0.1005P)^2^+0.8231P] where P=(Fo^2^+2Fc^2^)/3'
_refine_ls_weighting_scheme calc
_refine_ls_wR_factor_gt 0.1483
_refine_ls_wR_factor_ref 0.1510
_reflns_Friedel_coverage 0.000
_reflns_number_gt 11586
_reflns_number_total 12309
_reflns_threshold_expression 'I > 2\s(I)'
_cod_data_source_file d4cc01690d2.cif
_cod_data_source_block raad13_abs
_cod_depositor_comments 'Adding full bibliography for 7133137--7133141.cif.'
_cod_database_code 7133137
_shelx_shelxl_version_number 2016/6
_chemical_oxdiff_formula C61H92CrLiN4O5
_chemical_oxdiff_usercomment 'Crystallized from THF/pentane.'
_shelx_space_group_comment
;
The symmetry employed for this shelxl refinement is uniquely defined
by the following loop, which should always be used as a source of
symmetry information in preference to the above space-group names.
They are only intended as comments.
;
_shelx_estimated_absorpt_t_max 0.804
_shelx_estimated_absorpt_t_min 0.636
_olex2_refinement_description
;
1. Fixed Uiso
 At 1.2 times of:
  All C(H) groups, All C(H,H) groups
 At 1.5 times of:
  All C(H,H,H) groups
2.a Ternary CH refined with riding coordinates:
 C3(H3), C9(H9), C36(H36), C39(H39)
2.b Secondary CH2 refined with riding coordinates:
 C19(H19A,H19B), C21(H21A,H21B), C42(H42A,H42B), C43(H43A,H43B), C44(H44A,
 H44B), C45(H45A,H45B), C46(H46A,H46B), C47(H47A,H47B), C48(H48A,H48B),
 C49(H49A,H49B), C50(H50A,H50B), C51(H51A,H51B), C52(H52A,H52B), C53(H53A,H53B),
  C54(H54A,H54B), C55(H55A,H55B), C56(H56A,H56B), C57(H57A,H57B), C1S(H1SA,
 H1SB), C2S(H2SA,H2SB), C3S(H3SA,H3SB), C4S(H4SA,H4SB)
2.c Aromatic/amide H refined with riding coordinates:
 C5(H5), C6(H6), C7(H7), C14(H14), C15(H15), C16(H16), C17(H17), C25(H25),
 C26(H26), C27(H27), C28(H28), C32(H32), C33(H33), C34(H34)
2.d Idealised Me refined as rotating group:
 C1(H1A,H1B,H1C), C2(H2A,H2B,H2C), C10(H10A,H10B,H10C), C11(H11A,H11B,H11C),
 C22(H22A,H22B,H22C), C23(H23A,H23B,H23C), C37(H37A,H37B,H37C), C38(H38A,H38B,
 H38C), C40(H40A,H40B,H40C), C41(H41A,H41B,H41C)
;
_olex2_submission_special_instructions 'No special instructions were received'
_oxdiff_exptl_absorpt_empirical_details
;
Empirical correction (ABSPACK) includes:
- Absorption correction using spherical harmonics
- Frame scaling
;
_oxdiff_exptl_absorpt_empirical_full_max 1.706
_oxdiff_exptl_absorpt_empirical_full_min 0.572

loop_
_space_group_symop_operation_xyz
'x, y, z'
'-x, -y, -z'

loop_
_atom_site_label
_atom_site_type_symbol
_atom_site_fract_x
_atom_site_fract_y
_atom_site_fract_z
_atom_site_U_iso_or_equiv
_atom_site_adp_type
_atom_site_occupancy
_atom_site_site_symmetry_order
_atom_site_calc_flag
_atom_site_refinement_flags_posn
_atom_site_refinement_flags_adp
_atom_site_refinement_flags_occupancy
_atom_site_disorder_assembly
_atom_site_disorder_group
Cr Cr 0.30319(2) 0.81361(2) 0.67549(2) 0.02018(9) Uani 1 1 d . . . . .
N1 N 0.31409(12) 0.95114(11) 0.60882(8) 0.0233(3) Uani 1 1 d . . . . .
N2 N 0.34803(12) 0.74901(11) 0.59252(8) 0.0244(3) Uani 1 1 d . . . . .
N3 N 0.25169(12) 0.68740(11) 0.72560(8) 0.0231(3) Uani 1 1 d . . . . .
N4 N 0.30216(12) 0.87991(11) 0.75265(7) 0.0215(3) Uani 1 1 d . . . . .
C1 C 0.04404(17) 1.04754(16) 0.86869(12) 0.0364(4) Uani 1 1 d . . . . .
H1A H -0.037412 1.087884 0.854452 0.055 Uiso 1 1 calc R U . . .
H1B H 0.097033 1.084765 0.836009 0.055 Uiso 1 1 calc R U . . .
H1C H 0.044359 1.043218 0.920648 0.055 Uiso 1 1 calc R U . . .
C2 C -0.00048(17) 0.87856(18) 0.90709(13) 0.0384(4) Uani 1 1 d . . . . .
H2A H -0.008741 0.877507 0.959306 0.058 Uiso 1 1 calc R U . . .
H2B H 0.028867 0.804168 0.903988 0.058 Uiso 1 1 calc R U . . .
H2C H -0.078405 0.919288 0.887664 0.058 Uiso 1 1 calc R U . . .
C3 C 0.08815(15) 0.93266(15) 0.86078(10) 0.0285(3) Uani 1 1 d . . . . .
H3 H 0.090093 0.938677 0.807133 0.034 Uiso 1 1 calc R U . . .
C4 C 0.21363(15) 0.86560(13) 0.88379(9) 0.0247(3) Uani 1 1 d . . . . .
C5 C 0.23080(16) 0.83487(14) 0.95879(10) 0.0285(3) Uani 1 1 d . . . . .
H5 H 0.163713 0.854149 0.994337 0.034 Uiso 1 1 calc R U . . .
C6 C 0.34363(17) 0.77681(16) 0.98265(10) 0.0325(4) Uani 1 1 d . . . . .
H6 H 0.353945 0.757718 1.033832 0.039 Uiso 1 1 calc R U . . .
C7 C 0.44117(16) 0.74693(15) 0.93102(10) 0.0303(4) Uani 1 1 d . . . . .
H7 H 0.518294 0.705771 0.947442 0.036 Uiso 1 1 calc R U . . .
C8 C 0.42826(15) 0.77615(14) 0.85535(9) 0.0258(3) Uani 1 1 d . . . . .
C9 C 0.53857(15) 0.74720(15) 0.79989(10) 0.0301(4) Uani 1 1 d . . . . .
H9 H 0.511000 0.757749 0.751921 0.036 Uiso 1 1 calc R U . . .
C10 C 0.60535(18) 0.8234(2) 0.78420(13) 0.0431(5) Uani 1 1 d . . . . .
H10A H 0.551234 0.898496 0.766020 0.065 Uiso 1 1 calc R U . . .
H10B H 0.673388 0.806621 0.746240 0.065 Uiso 1 1 calc R U . . .
H10C H 0.634293 0.814173 0.830275 0.065 Uiso 1 1 calc R U . . .
C11 C 0.62270(18) 0.62956(17) 0.82559(12) 0.0404(4) Uani 1 1 d . . . . .
H11A H 0.655170 0.618084 0.870918 0.061 Uiso 1 1 calc R U . . .
H11B H 0.688386 0.613602 0.786137 0.061 Uiso 1 1 calc R U . . .
H11C H 0.578546 0.581490 0.836199 0.061 Uiso 1 1 calc R U . . .
C12 C 0.31343(14) 0.83771(13) 0.83110(9) 0.0226(3) Uani 1 1 d . . . . .
C13 C 0.30990(13) 0.98198(13) 0.72236(9) 0.0226(3) Uani 1 1 d . . . . .
C14 C 0.31614(15) 1.04588(14) 0.76211(10) 0.0271(3) Uani 1 1 d . . . . .
H14 H 0.314692 1.019831 0.814940 0.033 Uiso 1 1 calc R U . . .
C15 C 0.32442(16) 1.14707(15) 0.72479(11) 0.0304(3) Uani 1 1 d . . . . .
H15 H 0.326750 1.190158 0.752397 0.036 Uiso 1 1 calc R U . . .
C16 C 0.32928(17) 1.18509(14) 0.64757(11) 0.0318(4) Uani 1 1 d . . . . .
H16 H 0.334781 1.254159 0.622478 0.038 Uiso 1 1 calc R U . . .
C17 C 0.32611(16) 1.12242(14) 0.60669(10) 0.0280(3) Uani 1 1 d . . . . .
H17 H 0.330730 1.148701 0.553752 0.034 Uiso 1 1 calc R U . . .
C18 C 0.31616(14) 1.02068(13) 0.64278(9) 0.0238(3) Uani 1 1 d . . . . .
C19 C 0.32869(15) 0.98680(14) 0.52739(9) 0.0260(3) Uani 1 1 d . . . . .
H19A H 0.411693 0.984365 0.510482 0.031 Uiso 1 1 calc R U . . .
H19B H 0.274753 1.063308 0.510738 0.031 Uiso 1 1 calc R U . . .
C20 C 0.30374(14) 0.92165(13) 0.48863(9) 0.0252(3) Uani 1 1 d . . . . .
C21 C 0.38024(16) 0.80066(14) 0.51472(9) 0.0286(3) Uani 1 1 d . . . . .
H21A H 0.371540 0.763033 0.482770 0.034 Uiso 1 1 calc R U . . .
H21B H 0.465314 0.792303 0.507984 0.034 Uiso 1 1 calc R U . . .
C22 C 0.33908(16) 0.96357(15) 0.40469(10) 0.0301(3) Uani 1 1 d . . . . .
H22A H 0.294713 1.041682 0.387380 0.045 Uiso 1 1 calc R U . . .
H22B H 0.320037 0.926436 0.377433 0.045 Uiso 1 1 calc R U . . .
H22C H 0.425069 0.949374 0.395672 0.045 Uiso 1 1 calc R U . . .
C23 C 0.17038(16) 0.93895(16) 0.50212(10) 0.0320(4) Uani 1 1 d . . . . .
H23A H 0.146944 0.914677 0.555838 0.048 Uiso 1 1 calc R U . . .
H23B H 0.155579 0.897177 0.476544 0.048 Uiso 1 1 calc R U . . .
H23C H 0.123412 1.016034 0.482582 0.048 Uiso 1 1 calc R U . . .
C24 C 0.33327(14) 0.65233(13) 0.60826(9) 0.0244(3) Uani 1 1 d . . . . .
C25 C 0.36625(16) 0.58605(14) 0.56068(10) 0.0286(3) Uani 1 1 d . . . . .
H25 H 0.410757 0.603154 0.513534 0.034 Uiso 1 1 calc R U . . .
C26 C 0.33391(17) 0.49547(15) 0.58243(11) 0.0331(4) Uani 1 1 d . . . . .
H26 H 0.356213 0.451486 0.549895 0.040 Uiso 1 1 calc R U . . .
C27 C 0.26950(17) 0.46936(15) 0.65115(12) 0.0336(4) Uani 1 1 d . . . . .
H27 H 0.245195 0.409199 0.664741 0.040 Uiso 1 1 calc R U . . .
C28 C 0.24019(16) 0.53090(14) 0.70043(11) 0.0301(3) Uani 1 1 d . . . . .
H28 H 0.196705 0.511852 0.747647 0.036 Uiso 1 1 calc R U . . .
C29 C 0.27425(14) 0.62092(13) 0.68107(9) 0.0248(3) Uani 1 1 d . . . . .
C30 C 0.16649(15) 0.67046(13) 0.78916(9) 0.0241(3) Uani 1 1 d . . . . .
C31 C 0.20403(16) 0.59912(13) 0.85873(10) 0.0278(3) Uani 1 1 d . . . . .
C32 C 0.11800(18) 0.57380(15) 0.91592(10) 0.0323(4) Uani 1 1 d . . . . .
H32 H 0.142413 0.525220 0.962888 0.039 Uiso 1 1 calc R U . . .
C33 C -0.00169(18) 0.61780(16) 0.90568(11) 0.0354(4) Uani 1 1 d . . . . .
H33 H -0.058490 0.597948 0.944819 0.043 Uiso 1 1 calc R U . . .
C34 C -0.03862(17) 0.69107(17) 0.83806(11) 0.0343(4) Uani 1 1 d . . . . .
H34 H -0.121220 0.722515 0.831482 0.041 Uiso 1 1 calc R U . . .
C35 C 0.04401(16) 0.71916(15) 0.77959(10) 0.0296(3) Uani 1 1 d . . . . .
C36 C 0.00118(16) 0.80004(18) 0.70586(11) 0.0370(4) Uani 1 1 d . . . . .
H36 H 0.072216 0.813845 0.673055 0.044 Uiso 1 1 calc R U . . .
C37 C -0.05020(19) 0.7543(2) 0.66584(13) 0.0454(5) Uani 1 1 d . . . . .
H37A H 0.011482 0.688264 0.655615 0.068 Uiso 1 1 calc R U . . .
H37B H -0.076711 0.808049 0.618670 0.068 Uiso 1 1 calc R U . . .
H37C H -0.118328 0.737323 0.697583 0.068 Uiso 1 1 calc R U . . .
C38 C -0.0893(2) 0.90827(18) 0.71696(13) 0.0448(5) Uani 1 1 d . . . . .
H38A H -0.161197 0.897681 0.747713 0.067 Uiso 1 1 calc R U . . .
H38B H -0.110713 0.960019 0.668256 0.067 Uiso 1 1 calc R U . . .
H38C H -0.054035 0.936469 0.742007 0.067 Uiso 1 1 calc R U . . .
C39 C 0.33578(17) 0.54875(15) 0.87123(11) 0.0348(4) Uani 1 1 d . . . . .
H39 H 0.374816 0.599816 0.836438 0.042 Uiso 1 1 calc R U . . .
C40 C 0.3545(2) 0.53459(17) 0.94998(12) 0.0398(4) Uani 1 1 d . . . . .
H40A H 0.312100 0.603708 0.962003 0.060 Uiso 1 1 calc R U . . .
H40B H 0.440083 0.510880 0.953449 0.060 Uiso 1 1 calc R U . . .
H40C H 0.323425 0.480045 0.985359 0.060 Uiso 1 1 calc R U . . .
C41 C 0.3999(3) 0.4412(2) 0.85313(17) 0.0619(8) Uani 1 1 d . . . . .
H41A H 0.359950 0.390663 0.883626 0.093 Uiso 1 1 calc R U . . .
H41B H 0.483094 0.411148 0.863976 0.093 Uiso 1 1 calc R U . . .
H41C H 0.397975 0.452324 0.800104 0.093 Uiso 1 1 calc R U . . .
O1 O 0.74771(12) 0.52966(11) 0.65476(9) 0.0394(3) Uani 1 1 d . . . . .
O2 O 0.67791(13) 0.32562(13) 0.74280(9) 0.0422(3) Uani 1 1 d . . . . .
O3 O 0.92415(15) 0.31636(13) 0.63974(9) 0.0449(4) Uani 1 1 d . . . . .
O4 O 0.89656(12) 0.35872(13) 0.78783(8) 0.0373(3) Uani 1 1 d . . . . .
C42 C 0.8390(2) 0.57727(18) 0.62575(15) 0.0484(5) Uani 1 1 d . . . . .
H42A H 0.910148 0.529678 0.601390 0.058 Uiso 1 1 calc R U . . .
H42B H 0.863768 0.589226 0.666343 0.058 Uiso 1 1 calc R U . . .
C43 C 0.78079(19) 0.68402(18) 0.56951(13) 0.0430(5) Uani 1 1 d . . . . .
H43A H 0.783224 0.674094 0.520595 0.052 Uiso 1 1 calc R U . . .
H43B H 0.818684 0.736581 0.562515 0.052 Uiso 1 1 calc R U . . .
C44 C 0.65410(18) 0.71872(16) 0.60788(11) 0.0368(4) Uani 1 1 d . . . . .
H44A H 0.648458 0.748473 0.648737 0.044 Uiso 1 1 calc R U . . .
H44B H 0.596925 0.773405 0.571976 0.044 Uiso 1 1 calc R U . . .
C45 C 0.63181(17) 0.61333(16) 0.63796(12) 0.0356(4) Uani 1 1 d . . . . .
H45A H 0.574139 0.613365 0.683586 0.043 Uiso 1 1 calc R U . . .
H45B H 0.599811 0.602007 0.600196 0.043 Uiso 1 1 calc R U . . .
C46 C 0.5979(2) 0.3555(2) 0.68751(14) 0.0464(5) Uani 1 1 d . . . . .
H46A H 0.641680 0.362553 0.636760 0.056 Uiso 1 1 calc R U . . .
H46B H 0.531436 0.425243 0.688148 0.056 Uiso 1 1 calc R U . . .
C47 C 0.5508(2) 0.26455(19) 0.70981(17) 0.0512(6) Uani 1 1 d . . . . .
H47A H 0.472120 0.282788 0.740085 0.061 Uiso 1 1 calc R U . . .
H47B H 0.542905 0.249148 0.665226 0.061 Uiso 1 1 calc R U . . .
C48 C 0.6445(3) 0.1691(2) 0.75528(17) 0.0556(6) Uani 1 1 d . . . . .
H48A H 0.610106 0.116158 0.791032 0.067 Uiso 1 1 calc R U . . .
H48B H 0.712102 0.132206 0.722757 0.067 Uiso 1 1 calc R U . . .
C49 C 0.6826(2) 0.22227(17) 0.79489(13) 0.0407(4) Uani 1 1 d . . . . .
H49A H 0.627957 0.232115 0.840823 0.049 Uiso 1 1 calc R U . . .
H49B H 0.764802 0.177934 0.808740 0.049 Uiso 1 1 calc R U . . .
C50 C 0.9943(2) 0.20188(19) 0.65992(14) 0.0486(5) Uani 1 1 d . . . . .
H50A H 0.953000 0.162628 0.703641 0.058 Uiso 1 1 calc R U . . .
H50B H 1.073489 0.188569 0.672476 0.058 Uiso 1 1 calc R U . . .
C51 C 1.0083(2) 0.1644(2) 0.59187(17) 0.0527(6) Uani 1 1 d . . . . .
H51A H 1.089054 0.154247 0.564417 0.063 Uiso 1 1 calc R U . . .
H51B H 0.994427 0.095623 0.606649 0.063 Uiso 1 1 calc R U . . .
C52 C 0.9140(3) 0.2550(3) 0.54515(18) 0.0639(7) Uani 1 1 d . . . . .
H52A H 0.937508 0.260087 0.491388 0.077 Uiso 1 1 calc R U . . .
H52B H 0.836064 0.245354 0.560267 0.077 Uiso 1 1 calc R U . . .
C53 C 0.9090(2) 0.3516(2) 0.56147(14) 0.0523(6) Uani 1 1 d . . . . .
H53A H 0.973708 0.376671 0.530672 0.063 Uiso 1 1 calc R U . . .
H53B H 0.831125 0.411397 0.551316 0.063 Uiso 1 1 calc R U . . .
C54 C 1.0161(2) 0.3609(2) 0.77628(14) 0.0478(5) Uani 1 1 d . . . . .
H54A H 1.017088 0.432721 0.744491 0.057 Uiso 1 1 calc R U . . .
H54B H 1.073383 0.305099 0.751967 0.057 Uiso 1 1 calc R U . . .
C55 C 1.0477(2) 0.3375(2) 0.85332(16) 0.0536(6) Uani 1 1 d . . . . .
H55A H 1.097943 0.377486 0.852029 0.064 Uiso 1 1 calc R U . . .
H55B H 1.090636 0.259077 0.874906 0.064 Uiso 1 1 calc R U . . .
C56 C 0.9271(3) 0.3771(2) 0.89728(14) 0.0541(6) Uani 1 1 d . . . . .
H56A H 0.930298 0.339566 0.951362 0.065 Uiso 1 1 calc R U . . .
H56B H 0.897845 0.456210 0.889472 0.065 Uiso 1 1 calc R U . . .
C57 C 0.85051(19) 0.34786(17) 0.86483(11) 0.0383(4) Uani 1 1 d . . . . .
H57A H 0.855061 0.272578 0.891006 0.046 Uiso 1 1 calc R U . . .
H57B H 0.766075 0.397158 0.869451 0.046 Uiso 1 1 calc R U . . .
Li Li 0.8045(3) 0.3810(3) 0.71219(18) 0.0323(6) Uani 1 1 d . . . . .
O1S O 0.67196(17) 0.99834(15) 0.95147(11) 0.0547(4) Uani 1 1 d . . . . .
C1S C 0.6736(2) 0.9145(2) 0.92531(16) 0.0524(6) Uani 1 1 d . . . . .
H1SA H 0.735896 0.904102 0.882549 0.063 Uiso 1 1 calc R U . . .
H1SB H 0.595175 0.933527 0.909030 0.063 Uiso 1 1 calc R U . . .
C2S C 0.7006(3) 0.8126(2) 0.99025(17) 0.0592(6) Uani 1 1 d . . . . .
H2SA H 0.787791 0.772075 0.991112 0.071 Uiso 1 1 calc R U . . .
H2SB H 0.662060 0.764609 0.988573 0.071 Uiso 1 1 calc R U . . .
C3S C 0.6465(2) 0.8580(2) 1.05685(16) 0.0534(6) Uani 1 1 d . . . . .
H3SA H 0.558919 0.876427 1.066019 0.064 Uiso 1 1 calc R U . . .
H3SB H 0.683444 0.806984 1.102725 0.064 Uiso 1 1 calc R U . . .
C4S C 0.6784(2) 0.9581(2) 1.03018(15) 0.0508(5) Uani 1 1 d . . . . .
H4SA H 0.621408 1.013069 1.055233 0.061 Uiso 1 1 calc R U . . .
H4SB H 0.760013 0.939834 1.041333 0.061 Uiso 1 1 calc R U . . .

loop_
_atom_site_aniso_label
_atom_site_aniso_U_11
_atom_site_aniso_U_22
_atom_site_aniso_U_33
_atom_site_aniso_U_23
_atom_site_aniso_U_13
_atom_site_aniso_U_12
Cr 0.02307(14) 0.01769(13) 0.01876(14) -0.00329(10) -0.00285(9) -0.00769(10)
N1 0.0266(6) 0.0226(6) 0.0199(6) -0.0030(5) -0.0037(5) -0.0099(5)
N2 0.0295(7) 0.0211(6) 0.0205(6) -0.0046(5) -0.0027(5) -0.0082(5)
N3 0.0262(6) 0.0210(6) 0.0208(6) -0.0033(5) -0.0037(5) -0.0088(5)
N4 0.0240(6) 0.0194(6) 0.0203(6) -0.0035(5) -0.0038(5) -0.0082(5)
C1 0.0295(8) 0.0292(9) 0.0436(11) -0.0093(8) -0.0041(7) -0.0050(7)
C2 0.0311(9) 0.0419(10) 0.0474(11) -0.0190(9) 0.0004(8) -0.0154(8)
C3 0.0252(8) 0.0325(9) 0.0267(8) -0.0107(7) -0.0024(6) -0.0077(6)
C4 0.0278(8) 0.0231(7) 0.0234(8) -0.0047(6) -0.0042(6) -0.0101(6)
C5 0.0336(8) 0.0287(8) 0.0212(8) -0.0064(6) -0.0002(6) -0.0114(7)
C6 0.0389(9) 0.0346(9) 0.0215(8) -0.0049(7) -0.0070(7) -0.0114(7)
C7 0.0294(8) 0.0324(9) 0.0259(8) -0.0046(7) -0.0082(6) -0.0084(7)
C8 0.0270(8) 0.0244(7) 0.0243(8) -0.0040(6) -0.0049(6) -0.0091(6)
C9 0.0253(8) 0.0347(9) 0.0255(8) -0.0066(7) -0.0045(6) -0.0071(7)
C10 0.0323(9) 0.0489(12) 0.0457(12) -0.0128(9) 0.0031(8) -0.0168(8)
C11 0.0326(9) 0.0382(10) 0.0359(10) -0.0078(8) -0.0027(7) -0.0019(8)
C12 0.0268(7) 0.0206(7) 0.0207(7) -0.0042(6) -0.0038(6) -0.0097(6)
C13 0.0226(7) 0.0204(7) 0.0242(8) -0.0045(6) -0.0035(6) -0.0082(6)
C14 0.0298(8) 0.0266(8) 0.0262(8) -0.0067(6) -0.0025(6) -0.0123(6)
C15 0.0356(9) 0.0283(8) 0.0326(9) -0.0117(7) -0.0018(7) -0.0152(7)
C16 0.0376(9) 0.0236(8) 0.0345(9) -0.0051(7) -0.0003(7) -0.0157(7)
C17 0.0331(8) 0.0242(8) 0.0248(8) -0.0019(6) -0.0032(6) -0.0127(6)
C18 0.0234(7) 0.0227(7) 0.0238(8) -0.0037(6) -0.0032(6) -0.0090(6)
C19 0.0320(8) 0.0248(7) 0.0202(7) -0.0018(6) -0.0029(6) -0.0131(6)
C20 0.0268(8) 0.0260(8) 0.0210(7) -0.0044(6) -0.0029(6) -0.0096(6)
C21 0.0344(8) 0.0262(8) 0.0209(8) -0.0056(6) 0.0002(6) -0.0094(7)
C22 0.0338(8) 0.0312(8) 0.0216(8) -0.0035(7) -0.0046(6) -0.0107(7)
C23 0.0301(8) 0.0371(9) 0.0274(8) -0.0051(7) -0.0064(6) -0.0123(7)
C24 0.0250(7) 0.0215(7) 0.0251(8) -0.0052(6) -0.0062(6) -0.0063(6)
C25 0.0313(8) 0.0266(8) 0.0260(8) -0.0090(7) -0.0027(6) -0.0078(6)
C26 0.0391(9) 0.0266(8) 0.0363(10) -0.0140(7) -0.0067(7) -0.0089(7)
C27 0.0387(9) 0.0257(8) 0.0399(10) -0.0108(7) -0.0053(8) -0.0133(7)
C28 0.0338(8) 0.0245(8) 0.0314(9) -0.0063(7) -0.0039(7) -0.0113(7)
C29 0.0267(7) 0.0212(7) 0.0253(8) -0.0055(6) -0.0055(6) -0.0071(6)
C30 0.0298(8) 0.0199(7) 0.0230(8) -0.0042(6) -0.0018(6) -0.0116(6)
C31 0.0373(9) 0.0209(7) 0.0233(8) -0.0036(6) -0.0035(6) -0.0110(6)
C32 0.0457(10) 0.0259(8) 0.0240(8) -0.0027(7) -0.0018(7) -0.0164(7)
C33 0.0449(10) 0.0359(9) 0.0291(9) -0.0074(8) 0.0055(7) -0.0248(8)
C34 0.0321(9) 0.0391(10) 0.0325(9) -0.0064(8) -0.0012(7) -0.0182(7)
C35 0.0306(8) 0.0317(8) 0.0274(8) -0.0042(7) -0.0024(6) -0.0159(7)
C36 0.0256(8) 0.0467(11) 0.0324(9) 0.0013(8) -0.0071(7) -0.0154(8)
C37 0.0366(10) 0.0563(13) 0.0381(11) -0.0189(10) -0.0089(8) -0.0048(9)
C38 0.0511(12) 0.0397(11) 0.0447(12) 0.0004(9) -0.0242(10) -0.0175(9)
C39 0.0380(9) 0.0287(9) 0.0273(9) -0.0013(7) -0.0076(7) -0.0056(7)
C40 0.0465(11) 0.0356(10) 0.0347(10) -0.0047(8) -0.0126(8) -0.0124(8)
C41 0.0626(15) 0.0498(14) 0.0609(16) -0.0299(12) -0.0288(13) 0.0148(12)
O1 0.0319(7) 0.0280(6) 0.0490(8) -0.0025(6) -0.0062(6) -0.0080(5)
O2 0.0421(7) 0.0402(8) 0.0477(8) -0.0014(6) -0.0170(6) -0.0208(6)
O3 0.0521(9) 0.0379(8) 0.0351(8) -0.0135(6) -0.0076(6) -0.0032(6)
O4 0.0351(7) 0.0505(8) 0.0281(7) -0.0083(6) -0.0028(5) -0.0200(6)
C42 0.0390(10) 0.0363(10) 0.0605(14) 0.0007(10) -0.0090(10) -0.0147(9)
C43 0.0427(11) 0.0354(10) 0.0413(11) -0.0013(9) -0.0038(9) -0.0133(8)
C44 0.0420(10) 0.0298(9) 0.0321(9) -0.0044(7) -0.0050(8) -0.0101(8)
C45 0.0324(9) 0.0304(9) 0.0373(10) -0.0064(8) -0.0071(7) -0.0062(7)
C46 0.0452(11) 0.0501(12) 0.0454(12) -0.0016(10) -0.0180(9) -0.0216(10)
C47 0.0516(12) 0.0410(11) 0.0703(16) -0.0158(11) -0.0250(11) -0.0158(10)
C48 0.0677(15) 0.0410(12) 0.0635(16) -0.0150(11) -0.0229(13) -0.0163(11)
C49 0.0432(10) 0.0357(10) 0.0412(11) -0.0049(8) -0.0110(8) -0.0140(8)
C50 0.0442(11) 0.0384(11) 0.0512(13) -0.0162(10) -0.0036(9) -0.0017(9)
C51 0.0465(12) 0.0487(13) 0.0702(17) -0.0330(12) -0.0042(11) -0.0121(10)
C52 0.0692(17) 0.0659(17) 0.0626(17) -0.0367(14) -0.0136(13) -0.0118(13)
C53 0.0609(14) 0.0537(14) 0.0377(12) -0.0129(10) -0.0023(10) -0.0182(11)
C54 0.0389(11) 0.0645(15) 0.0435(12) -0.0093(11) -0.0070(9) -0.0256(10)
C55 0.0570(14) 0.0536(14) 0.0581(15) -0.0094(11) -0.0260(11) -0.0223(11)
C56 0.0770(17) 0.0520(13) 0.0404(12) -0.0152(10) -0.0137(11) -0.0245(12)
C57 0.0453(10) 0.0339(9) 0.0289(9) -0.0064(7) -0.0015(8) -0.0114(8)
Li 0.0334(15) 0.0301(15) 0.0325(16) -0.0067(12) -0.0070(12) -0.0105(12)
O1S 0.0593(10) 0.0513(10) 0.0576(11) -0.0168(8) -0.0125(8) -0.0195(8)
C1S 0.0453(12) 0.0656(15) 0.0567(14) -0.0290(12) -0.0025(10) -0.0223(11)
C2S 0.0630(15) 0.0552(15) 0.0669(17) -0.0283(13) -0.0027(13) -0.0221(12)
C3S 0.0512(13) 0.0550(14) 0.0550(14) -0.0163(12) -0.0065(11) -0.0194(11)
C4S 0.0472(12) 0.0549(14) 0.0568(14) -0.0239(12) -0.0101(10) -0.0157(10)

loop_
_atom_type_symbol
_atom_type_description
_atom_type_scat_dispersion_real
_atom_type_scat_dispersion_imag
_atom_type_scat_source
C C 0.0181 0.0091 'International Tables Vol C Tables 4.2.6.8 and 6.1.1.4'
H H 0.0000 0.0000 'International Tables Vol C Tables 4.2.6.8 and 6.1.1.4'
Cr Cr -0.1635 2.4439 'International Tables Vol C Tables 4.2.6.8 and 6.1.1.4'
Li Li 0.0008 0.0003 'International Tables Vol C Tables 4.2.6.8 and 6.1.1.4'
N N 0.0311 0.0180 'International Tables Vol C Tables 4.2.6.8 and 6.1.1.4'
O O 0.0492 0.0322 'International Tables Vol C Tables 4.2.6.8 and 6.1.1.4'

loop_
_exptl_crystal_face_index_h
_exptl_crystal_face_index_k
_exptl_crystal_face_index_l
_exptl_crystal_face_perp_dist
-5 -5 -11 0.1043
5 5 11 0.1043
6 -1 -4 0.0559
-6 1 4 0.0559
-3 -7 4 0.0831
3 7 -4 0.1143
5 9 2 0.1227
-5 -9 -2 0.1029
-7 -1 3 0.0624
3 2 12 0.0871
-3 -2 -12 0.0835
0 3 -9 0.1033
0 -3 9 0.0892

loop_
_geom_angle_atom_site_label_1
_geom_angle_atom_site_label_2
_geom_angle_atom_site_label_3
_geom_angle
_geom_angle_site_symmetry_1
_geom_angle_site_symmetry_3
_geom_angle_publ_flag
N1 Cr N2 92.39(6) . . ?
N1 Cr N3 162.74(6) . . ?
N1 Cr N4 81.14(6) . . ?
N2 Cr N3 80.72(6) . . ?
N2 Cr N4 164.57(6) . . ?
N3 Cr N4 109.19(6) . . ?
C18 N1 Cr 115.96(11) . . ?
C18 N1 C19 115.11(13) . . ?
C19 N1 Cr 128.78(11) . . ?
C21 N2 Cr 125.83(11) . . ?
C24 N2 Cr 116.31(11) . . ?
C24 N2 C21 117.35(14) . . ?
C29 N3 Cr 114.14(11) . . ?
C29 N3 C30 112.64(13) . . ?
C30 N3 Cr 130.35(11) . . ?
C12 N4 Cr 132.99(10) . . ?
C13 N4 Cr 113.49(10) . . ?
C13 N4 C12 112.71(13) . . ?
H1A C1 H1B 109.5 . . ?
H1A C1 H1C 109.5 . . ?
H1B C1 H1C 109.5 . . ?
C3 C1 H1A 109.5 . . ?
C3 C1 H1B 109.5 . . ?
C3 C1 H1C 109.5 . . ?
H2A C2 H2B 109.5 . . ?
H2A C2 H2C 109.5 . . ?
H2B C2 H2C 109.5 . . ?
C3 C2 H2A 109.5 . . ?
C3 C2 H2B 109.5 . . ?
C3 C2 H2C 109.5 . . ?
C1 C3 H3 108.3 . . ?
C2 C3 C1 109.06(15) . . ?
C2 C3 H3 108.3 . . ?
C4 C3 C1 111.63(15) . . ?
C4 C3 C2 111.23(15) . . ?
C4 C3 H3 108.3 . . ?
C5 C4 C3 118.90(15) . . ?
C5 C4 C12 119.15(15) . . ?
C12 C4 C3 121.90(15) . . ?
C4 C5 H5 119.3 . . ?
C6 C5 C4 121.45(16) . . ?
C6 C5 H5 119.3 . . ?
C5 C6 H6 120.4 . . ?
C7 C6 C5 119.27(16) . . ?
C7 C6 H6 120.4 . . ?
C6 C7 H7 119.4 . . ?
C6 C7 C8 121.24(16) . . ?
C8 C7 H7 119.4 . . ?
C7 C8 C9 119.55(15) . . ?
C7 C8 C12 119.21(15) . . ?
C12 C8 C9 121.13(15) . . ?
C8 C9 H9 107.7 . . ?
C8 C9 C10 110.39(16) . . ?
C8 C9 C11 112.87(15) . . ?
C10 C9 H9 107.7 . . ?
C10 C9 C11 110.25(16) . . ?
C11 C9 H9 107.7 . . ?
C9 C10 H10A 109.5 . . ?
C9 C10 H10B 109.5 . . ?
C9 C10 H10C 109.5 . . ?
H10A C10 H10B 109.5 . . ?
H10A C10 H10C 109.5 . . ?
H10B C10 H10C 109.5 . . ?
C9 C11 H11A 109.5 . . ?
C9 C11 H11B 109.5 . . ?
C9 C11 H11C 109.5 . . ?
H11A C11 H11B 109.5 . . ?
H11A C11 H11C 109.5 . . ?
H11B C11 H11C 109.5 . . ?
C4 C12 N4 120.87(14) . . ?
C4 C12 C8 119.63(15) . . ?
C8 C12 N4 119.20(14) . . ?
N4 C13 C14 126.36(15) . . ?
N4 C13 C18 114.62(14) . . ?
C14 C13 C18 118.98(15) . . ?
C13 C14 H14 119.7 . . ?
C15 C14 C13 120.68(16) . . ?
C15 C14 H14 119.7 . . ?
C14 C15 H15 119.9 . . ?
C16 C15 C14 120.29(16) . . ?
C16 C15 H15 119.9 . . ?
C15 C16 H16 119.9 . . ?
C15 C16 C17 120.23(16) . . ?
C17 C16 H16 119.9 . . ?
C16 C17 H17 119.6 . . ?
C16 C17 C18 120.82(16) . . ?
C18 C17 H17 119.6 . . ?
N1 C18 C13 114.78(14) . . ?
N1 C18 C17 126.23(15) . . ?
C17 C18 C13 118.97(15) . . ?
N1 C19 H19A 108.3 . . ?
N1 C19 H19B 108.3 . . ?
N1 C19 C20 115.81(14) . . ?
H19A C19 H19B 107.4 . . ?
C20 C19 H19A 108.3 . . ?
C20 C19 H19B 108.3 . . ?
C19 C20 C21 111.28(14) . . ?
C19 C20 C22 107.00(14) . . ?
C19 C20 C23 110.38(14) . . ?
C22 C20 C21 108.03(14) . . ?
C23 C20 C21 110.71(14) . . ?
C23 C20 C22 109.33(14) . . ?
N2 C21 C20 113.32(14) . . ?
N2 C21 H21A 108.9 . . ?
N2 C21 H21B 108.9 . . ?
C20 C21 H21A 108.9 . . ?
C20 C21 H21B 108.9 . . ?
H21A C21 H21B 107.7 . . ?
C20 C22 H22A 109.5 . . ?
C20 C22 H22B 109.5 . . ?
C20 C22 H22C 109.5 . . ?
H22A C22 H22B 109.5 . . ?
H22A C22 H22C 109.5 . . ?
H22B C22 H22C 109.5 . . ?
C20 C23 H23A 109.5 . . ?
C20 C23 H23B 109.5 . . ?
C20 C23 H23C 109.5 . . ?
H23A C23 H23B 109.5 . . ?
H23A C23 H23C 109.5 . . ?
H23B C23 H23C 109.5 . . ?
N2 C24 C25 127.50(16) . . ?
N2 C24 C29 113.50(14) . . ?
C25 C24 C29 118.97(15) . . ?
C24 C25 H25 119.8 . . ?
C26 C25 C24 120.42(17) . . ?
C26 C25 H25 119.8 . . ?
C25 C26 H26 119.8 . . ?
C27 C26 C25 120.37(17) . . ?
C27 C26 H26 119.8 . . ?
C26 C27 H27 119.9 . . ?
C26 C27 C28 120.29(17) . . ?
C28 C27 H27 119.9 . . ?
C27 C28 H28 119.6 . . ?
C27 C28 C29 120.74(17) . . ?
C29 C28 H28 119.6 . . ?
N3 C29 C24 114.96(14) . . ?
N3 C29 C28 126.05(16) . . ?
C28 C29 C24 118.93(16) . . ?
C31 C30 N3 120.94(15) . . ?
C35 C30 N3 118.78(15) . . ?
C35 C30 C31 120.06(16) . . ?
C30 C31 C39 120.96(16) . . ?
C32 C31 C30 118.56(17) . . ?
C32 C31 C39 120.47(16) . . ?
C31 C32 H32 119.3 . . ?
C33 C32 C31 121.47(17) . . ?
C33 C32 H32 119.3 . . ?
C32 C33 H33 120.1 . . ?
C32 C33 C34 119.71(17) . . ?
C34 C33 H33 120.1 . . ?
C33 C34 H34 119.6 . . ?
C33 C34 C35 120.77(18) . . ?
C35 C34 H34 119.6 . . ?
C30 C35 C36 120.89(15) . . ?
C34 C35 C30 119.31(17) . . ?
C34 C35 C36 119.78(16) . . ?
C35 C36 H36 107.6 . . ?
C35 C36 C37 111.44(18) . . ?
C35 C36 C38 111.49(18) . . ?
C37 C36 H36 107.6 . . ?
C37 C36 C38 110.94(16) . . ?
C38 C36 H36 107.6 . . ?
C36 C37 H37A 109.5 . . ?
C36 C37 H37B 109.5 . . ?
C36 C37 H37C 109.5 . . ?
H37A C37 H37B 109.5 . . ?
H37A C37 H37C 109.5 . . ?
H37B C37 H37C 109.5 . . ?
C36 C38 H38A 109.5 . . ?
C36 C38 H38B 109.5 . . ?
C36 C38 H38C 109.5 . . ?
H38A C38 H38B 109.5 . . ?
H38A C38 H38C 109.5 . . ?
H38B C38 H38C 109.5 . . ?
C31 C39 H39 107.2 . . ?
C40 C39 C31 112.52(16) . . ?
C40 C39 H39 107.2 . . ?
C40 C39 C41 109.41(17) . . ?
C41 C39 C31 112.88(19) . . ?
C41 C39 H39 107.2 . . ?
C39 C40 H40A 109.5 . . ?
C39 C40 H40B 109.5 . . ?
C39 C40 H40C 109.5 . . ?
H40A C40 H40B 109.5 . . ?
H40A C40 H40C 109.5 . . ?
H40B C40 H40C 109.5 . . ?
C39 C41 H41A 109.5 . . ?
C39 C41 H41B 109.5 . . ?
C39 C41 H41C 109.5 . . ?
H41A C41 H41B 109.5 . . ?
H41A C41 H41C 109.5 . . ?
H41B C41 H41C 109.5 . . ?
C42 O1 Li 114.56(15) . . ?
C45 O1 C42 109.11(15) . . ?
C45 O1 Li 135.97(16) . . ?
C46 O2 Li 117.15(17) . . ?
C49 O2 C46 109.16(16) . . ?
C49 O2 Li 126.28(16) . . ?
C50 O3 Li 120.44(17) . . ?
C53 O3 C50 108.38(18) . . ?
C53 O3 Li 122.72(17) . . ?
C54 O4 Li 126.61(16) . . ?
C57 O4 C54 109.60(16) . . ?
C57 O4 Li 123.53(16) . . ?
O1 C42 H42A 110.7 . . ?
O1 C42 H42B 110.7 . . ?
O1 C42 C43 105.00(17) . . ?
H42A C42 H42B 108.8 . . ?
C43 C42 H42A 110.7 . . ?
C43 C42 H42B 110.7 . . ?
C42 C43 H43A 111.6 . . ?
C42 C43 H43B 111.6 . . ?
C42 C43 C44 100.66(17) . . ?
H43A C43 H43B 109.4 . . ?
C44 C43 H43A 111.6 . . ?
C44 C43 H43B 111.6 . . ?
C43 C44 H44A 111.3 . . ?
C43 C44 H44B 111.3 . . ?
H44A C44 H44B 109.2 . . ?
C45 C44 C43 102.27(16) . . ?
C45 C44 H44A 111.3 . . ?
C45 C44 H44B 111.3 . . ?
O1 C45 C44 105.16(16) . . ?
O1 C45 H45A 110.7 . . ?
O1 C45 H45B 110.7 . . ?
C44 C45 H45A 110.7 . . ?
C44 C45 H45B 110.7 . . ?
H45A C45 H45B 108.8 . . ?
O2 C46 H46A 110.6 . . ?
O2 C46 H46B 110.6 . . ?
O2 C46 C47 105.46(18) . . ?
H46A C46 H46B 108.8 . . ?
C47 C46 H46A 110.6 . . ?
C47 C46 H46B 110.6 . . ?
C46 C47 H47A 111.0 . . ?
C46 C47 H47B 111.0 . . ?
H47A C47 H47B 109.0 . . ?
C48 C47 C46 103.83(19) . . ?
C48 C47 H47A 111.0 . . ?
C48 C47 H47B 111.0 . . ?
C47 C48 H48A 111.4 . . ?
C47 C48 H48B 111.4 . . ?
H48A C48 H48B 109.2 . . ?
C49 C48 C47 102.04(19) . . ?
C49 C48 H48A 111.4 . . ?
C49 C48 H48B 111.4 . . ?
O2 C49 C48 105.64(18) . . ?
O2 C49 H49A 110.6 . . ?
O2 C49 H49B 110.6 . . ?
C48 C49 H49A 110.6 . . ?
C48 C49 H49B 110.6 . . ?
H49A C49 H49B 108.7 . . ?
O3 C50 H50A 110.5 . . ?
O3 C50 H50B 110.5 . . ?
O3 C50 C51 106.1(2) . . ?
H50A C50 H50B 108.7 . . ?
C51 C50 H50A 110.5 . . ?
C51 C50 H50B 110.5 . . ?
C50 C51 H51A 111.0 . . ?
C50 C51 H51B 111.0 . . ?
H51A C51 H51B 109.0 . . ?
C52 C51 C50 103.83(19) . . ?
C52 C51 H51A 111.0 . . ?
C52 C51 H51B 111.0 . . ?
C51 C52 H52A 111.2 . . ?
C51 C52 H52B 111.2 . . ?
H52A C52 H52B 109.2 . . ?
C53 C52 C51 102.6(2) . . ?
C53 C52 H52A 111.2 . . ?
C53 C52 H52B 111.2 . . ?
O3 C53 C52 105.1(2) . . ?
O3 C53 H53A 110.7 . . ?
O3 C53 H53B 110.7 . . ?
C52 C53 H53A 110.7 . . ?
C52 C53 H53B 110.7 . . ?
H53A C53 H53B 108.8 . . ?
O4 C54 H54A 110.7 . . ?
O4 C54 H54B 110.7 . . ?
O4 C54 C55 105.43(19) . . ?
H54A C54 H54B 108.8 . . ?
C55 C54 H54A 110.7 . . ?
C55 C54 H54B 110.7 . . ?
C54 C55 H55A 111.1 . . ?
C54 C55 H55B 111.1 . . ?
C54 C55 C56 103.22(19) . . ?
H55A C55 H55B 109.1 . . ?
C56 C55 H55A 111.1 . . ?
C56 C55 H55B 111.1 . . ?
C55 C56 H56A 111.3 . . ?
C55 C56 H56B 111.3 . . ?
H56A C56 H56B 109.2 . . ?
C57 C56 C55 102.13(19) . . ?
C57 C56 H56A 111.3 . . ?
C57 C56 H56B 111.3 . . ?
O4 C57 C56 106.03(18) . . ?
O4 C57 H57A 110.5 . . ?
O4 C57 H57B 110.5 . . ?
C56 C57 H57A 110.5 . . ?
C56 C57 H57B 110.5 . . ?
H57A C57 H57B 108.7 . . ?
O1 Li O2 110.56(16) . . ?
O1 Li O3 100.85(17) . . ?
O1 Li O4 111.32(17) . . ?
O2 Li O3 111.94(18) . . ?
O2 Li O4 117.39(18) . . ?
O4 Li O3 103.32(16) . . ?
C4S O1S C1S 108.7(2) . . ?
O1S C1S H1SA 110.4 . . ?
O1S C1S H1SB 110.4 . . ?
O1S C1S C2S 106.5(2) . . ?
H1SA C1S H1SB 108.6 . . ?
C2S C1S H1SA 110.4 . . ?
C2S C1S H1SB 110.4 . . ?
C1S C2S H2SA 111.4 . . ?
C1S C2S H2SB 111.4 . . ?
C1S C2S C3S 101.9(2) . . ?
H2SA C2S H2SB 109.3 . . ?
C3S C2S H2SA 111.4 . . ?
C3S C2S H2SB 111.4 . . ?
C2S C3S H3SA 111.6 . . ?
C2S C3S H3SB 111.6 . . ?
H3SA C3S H3SB 109.4 . . ?
C4S C3S C2S 100.6(2) . . ?
C4S C3S H3SA 111.6 . . ?
C4S C3S H3SB 111.6 . . ?
O1S C4S C3S 106.5(2) . . ?
O1S C4S H4SA 110.4 . . ?
O1S C4S H4SB 110.4 . . ?
C3S C4S H4SA 110.4 . . ?
C3S C4S H4SB 110.4 . . ?
H4SA C4S H4SB 108.6 . . ?

loop_
_geom_bond_atom_site_label_1
_geom_bond_atom_site_label_2
_geom_bond_distance
_geom_bond_site_symmetry_2
_geom_bond_publ_flag
Cr N1 1.9594(14) . ?
Cr N2 1.9663(14) . ?
Cr N3 1.9928(14) . ?
Cr N4 2.0089(14) . ?
N1 C18 1.369(2) . ?
N1 C19 1.458(2) . ?
N2 C21 1.457(2) . ?
N2 C24 1.374(2) . ?
N3 C29 1.388(2) . ?
N3 C30 1.433(2) . ?
N4 C12 1.432(2) . ?
N4 C13 1.391(2) . ?
C1 H1A 0.9800 . ?
C1 H1B 0.9800 . ?
C1 H1C 0.9800 . ?
C1 C3 1.537(3) . ?
C2 H2A 0.9800 . ?
C2 H2B 0.9800 . ?
C2 H2C 0.9800 . ?
C2 C3 1.528(3) . ?
C3 H3 1.0000 . ?
C3 C4 1.522(2) . ?
C4 C5 1.394(2) . ?
C4 C12 1.409(2) . ?
C5 H5 0.9500 . ?
C5 C6 1.387(3) . ?
C6 H6 0.9500 . ?
C6 C7 1.385(3) . ?
C7 H7 0.9500 . ?
C7 C8 1.395(2) . ?
C8 C9 1.522(2) . ?
C8 C12 1.414(2) . ?
C9 H9 1.0000 . ?
C9 C10 1.526(3) . ?
C9 C11 1.527(3) . ?
C10 H10A 0.9800 . ?
C10 H10B 0.9800 . ?
C10 H10C 0.9800 . ?
C11 H11A 0.9800 . ?
C11 H11B 0.9800 . ?
C11 H11C 0.9800 . ?
C13 C14 1.406(2) . ?
C13 C18 1.428(2) . ?
C14 H14 0.9500 . ?
C14 C15 1.394(2) . ?
C15 H15 0.9500 . ?
C15 C16 1.386(3) . ?
C16 H16 0.9500 . ?
C16 C17 1.392(3) . ?
C17 H17 0.9500 . ?
C17 C18 1.406(2) . ?
C19 H19A 0.9900 . ?
C19 H19B 0.9900 . ?
C19 C20 1.525(2) . ?
C20 C21 1.536(2) . ?
C20 C22 1.535(2) . ?
C20 C23 1.534(2) . ?
C21 H21A 0.9900 . ?
C21 H21B 0.9900 . ?
C22 H22A 0.9800 . ?
C22 H22B 0.9800 . ?
C22 H22C 0.9800 . ?
C23 H23A 0.9800 . ?
C23 H23B 0.9800 . ?
C23 H23C 0.9800 . ?
C24 C25 1.410(2) . ?
C24 C29 1.427(2) . ?
C25 H25 0.9500 . ?
C25 C26 1.396(3) . ?
C26 H26 0.9500 . ?
C26 C27 1.385(3) . ?
C27 H27 0.9500 . ?
C27 C28 1.393(3) . ?
C28 H28 0.9500 . ?
C28 C29 1.406(2) . ?
C30 C31 1.409(2) . ?
C30 C35 1.408(2) . ?
C31 C32 1.397(3) . ?
C31 C39 1.524(3) . ?
C32 H32 0.9500 . ?
C32 C33 1.380(3) . ?
C33 H33 0.9500 . ?
C33 C34 1.386(3) . ?
C34 H34 0.9500 . ?
C34 C35 1.394(3) . ?
C35 C36 1.523(3) . ?
C36 H36 1.0000 . ?
C36 C37 1.528(3) . ?
C36 C38 1.529(3) . ?
C37 H37A 0.9800 . ?
C37 H37B 0.9800 . ?
C37 H37C 0.9800 . ?
C38 H38A 0.9800 . ?
C38 H38B 0.9800 . ?
C38 H38C 0.9800 . ?
C39 H39 1.0000 . ?
C39 C40 1.517(3) . ?
C39 C41 1.518(3) . ?
C40 H40A 0.9800 . ?
C40 H40B 0.9800 . ?
C40 H40C 0.9800 . ?
C41 H41A 0.9800 . ?
C41 H41B 0.9800 . ?
C41 H41C 0.9800 . ?
O1 C42 1.452(3) . ?
O1 C45 1.451(2) . ?
O1 Li 1.913(4) . ?
O2 C46 1.458(3) . ?
O2 C49 1.441(3) . ?
O2 Li 1.915(4) . ?
O3 C50 1.443(3) . ?
O3 C53 1.442(3) . ?
O3 Li 1.937(4) . ?
O4 C54 1.453(2) . ?
O4 C57 1.432(2) . ?
O4 Li 1.918(3) . ?
C42 H42A 0.9900 . ?
C42 H42B 0.9900 . ?
C42 C43 1.515(3) . ?
C43 H43A 0.9900 . ?
C43 H43B 0.9900 . ?
C43 C44 1.518(3) . ?
C44 H44A 0.9900 . ?
C44 H44B 0.9900 . ?
C44 C45 1.515(3) . ?
C45 H45A 0.9900 . ?
C45 H45B 0.9900 . ?
C46 H46A 0.9900 . ?
C46 H46B 0.9900 . ?
C46 C47 1.516(3) . ?
C47 H47A 0.9900 . ?
C47 H47B 0.9900 . ?
C47 C48 1.513(3) . ?
C48 H48A 0.9900 . ?
C48 H48B 0.9900 . ?
C48 C49 1.494(3) . ?
C49 H49A 0.9900 . ?
C49 H49B 0.9900 . ?
C50 H50A 0.9900 . ?
C50 H50B 0.9900 . ?
C50 C51 1.524(4) . ?
C51 H51A 0.9900 . ?
C51 H51B 0.9900 . ?
C51 C52 1.504(4) . ?
C52 H52A 0.9900 . ?
C52 H52B 0.9900 . ?
C52 C53 1.480(4) . ?
C53 H53A 0.9900 . ?
C53 H53B 0.9900 . ?
C54 H54A 0.9900 . ?
C54 H54B 0.9900 . ?
C54 C55 1.511(3) . ?
C55 H55A 0.9900 . ?
C55 H55B 0.9900 . ?
C55 C56 1.514(4) . ?
C56 H56A 0.9900 . ?
C56 H56B 0.9900 . ?
C56 C57 1.498(3) . ?
C57 H57A 0.9900 . ?
C57 H57B 0.9900 . ?
O1S C1S 1.433(3) . ?
O1S C4S 1.427(3) . ?
C1S H1SA 0.9900 . ?
C1S H1SB 0.9900 . ?
C1S C2S 1.514(4) . ?
C2S H2SA 0.9900 . ?
C2S H2SB 0.9900 . ?
C2S C3S 1.520(4) . ?
C3S H3SA 0.9900 . ?
C3S H3SB 0.9900 . ?
C3S C4S 1.511(4) . ?
C4S H4SA 0.9900 . ?
C4S H4SB 0.9900 . ?

loop_
_exptl_oxdiff_crystal_face_indexfrac_h
_exptl_oxdiff_crystal_face_indexfrac_k
_exptl_oxdiff_crystal_face_indexfrac_l
_exptl_oxdiff_crystal_face_x
_exptl_oxdiff_crystal_face_y
_exptl_oxdiff_crystal_face_z
-4.5590 -5.4633 -11.4383 0.9721 -0.2330 -0.0257
4.5590 5.4633 11.4383 -0.9721 0.2330 0.0257
6.0161 -1.4717 -4.3540 0.0996 -0.0235 0.9947
-6.0161 1.4717 4.3540 -0.0996 0.0235 -0.9947
-3.4539 -6.7573 4.3208 -0.2238 -0.9333 -0.2806
2.7225 7.0658 -4.0354 0.2301 0.9598 0.1610
4.5203 8.8640 2.2114 -0.2816 0.9498 0.1365
-4.9589 -8.6749 -1.9365 0.2779 -0.9371 -0.2114
-7.1325 -1.0452 2.5486 0.0605 -0.2053 -0.9768
2.9876 2.0850 12.1257 -0.9819 -0.1824 -0.0509
-3.1089 -2.0699 -12.0765 0.9827 0.1825 0.0326
-0.0137 3.4648 -9.1460 0.6840 0.7213 0.1088
0.0201 -3.4661 9.1439 -0.6840 -0.7214 -0.1079
